data_4511838
loop_
_publ_author_name
'Klien, Henrik'
'Seichter, Wilhelm'
'Weber, Edwin'

_publ_section_title
;
 Versatility in Complexation of Aprotic Guest Molecules by Terphenyl-Based
 Bisfluorenol Hosts. Structural Modes in the Crystalline Inclusions and of
 a Guest-Free Host Compound
;
_journal_issue 9
_journal_name_full 'Crystal Growth &amp; Design'
_journal_page_first 4371
_journal_paper_doi 10.1021/cg500497g
_journal_volume 14
_journal_year 2014
_chemical_formula_moiety 'C60 H62 O2, 2(C3 H6 O)'
_chemical_formula_sum 'C66 H74 O4'
_chemical_formula_weight 931.25
_chemical_name_systematic
; 
 ? 
;
_space_group_IT_number 2
_symmetry_cell_setting triclinic
_symmetry_space_group_name_Hall '-P 1'
_symmetry_space_group_name_H-M 'P -1'
_atom_sites_solution_hydrogens geom
_atom_sites_solution_primary direct
_atom_sites_solution_secondary difmap
_audit_creation_method SHELXL-97
_cell_angle_alpha 80.527(1)
_cell_angle_beta 80.408(1)
_cell_angle_gamma 87.917(2)
_cell_formula_units_Z 2
_cell_length_a 10.6432(3)
_cell_length_b 11.3772(3)
_cell_length_c 22.7292(7)
_cell_measurement_reflns_used 9927
_cell_measurement_temperature 100(2)
_cell_measurement_theta_max 29.12
_cell_measurement_theta_min 2.59
_cell_volume 2676.68(13)
_computing_cell_refinement 'SAINT-NT (Sheldrick, 2008)'
_computing_data_collection 'Kappa APEX 2 (Bruker-AXS)'
_computing_data_reduction SAINT
_computing_molecular_graphics 'ORTEP-3 (Farrugia)'
_computing_publication_material SHELXTL
_computing_structure_refinement 'SHELXL-97 (Sheldrick, 1997)'
_computing_structure_solution 'SHELXS-97 (Sheldrick, 1990)'
_diffrn_ambient_temperature 100(2)
_diffrn_measured_fraction_theta_full 0.997
_diffrn_measured_fraction_theta_max 0.997
_diffrn_measurement_device_type 'CCD area detector'
_diffrn_measurement_method 'phi and omega scans'
_diffrn_radiation_monochromator graphite
_diffrn_radiation_source 'fine-focus sealed tube'
_diffrn_radiation_type MoK\a
_diffrn_radiation_wavelength 0.71073
_diffrn_reflns_av_R_equivalents 0.0228
_diffrn_reflns_av_sigmaI/netI 0.0223
_diffrn_reflns_limit_h_max 13
_diffrn_reflns_limit_h_min -13
_diffrn_reflns_limit_k_max 14
_diffrn_reflns_limit_k_min -14
_diffrn_reflns_limit_l_max 29
_diffrn_reflns_limit_l_min -29
_diffrn_reflns_number 47771
_diffrn_reflns_theta_full 27.60
_diffrn_reflns_theta_max 27.60
_diffrn_reflns_theta_min 0.92
_diffrn_standards_decay_% <1%
_exptl_absorpt_coefficient_mu 0.070
_exptl_absorpt_correction_type none
_exptl_crystal_colour colourless
_exptl_crystal_density_diffrn 1.155
_exptl_crystal_density_method 'not measured'
_exptl_crystal_description irregular
_exptl_crystal_F_000 1004
_exptl_crystal_size_max 0.53
_exptl_crystal_size_mid 0.40
_exptl_crystal_size_min 0.34
_refine_diff_density_max 0.540
_refine_diff_density_min -0.524
_refine_diff_density_rms 0.059
_refine_ls_extinction_method none
_refine_ls_goodness_of_fit_ref 1.015
_refine_ls_hydrogen_treatment constr
_refine_ls_matrix_type full
_refine_ls_number_parameters 648
_refine_ls_number_reflns 12372
_refine_ls_number_restraints 5
_refine_ls_restrained_S_all 1.020
_refine_ls_R_factor_all 0.0708
_refine_ls_R_factor_gt 0.0588
_refine_ls_shift/su_max 0.000
_refine_ls_shift/su_mean 0.000
_refine_ls_structure_factor_coef Fsqd
_refine_ls_weighting_details 'calc w=1/[\s^2^(Fo^2^)+(0.0774P)^2^+2.4622P] where P=(Fo^2^+2Fc^2^)/3'
_refine_ls_weighting_scheme calc
_refine_ls_wR_factor_gt 0.1520
_refine_ls_wR_factor_ref 0.1630
_reflns_number_gt 10275
_reflns_number_total 12372
_reflns_threshold_expression >2sigma(I)
_cod_data_source_file cg500497g_si_004.cif
_cod_data_source_block klien20new
_cod_depositor_comments 'Adding full bibliography for 4511830--4511839.cif.'
_cod_database_code 4511838

loop_
_symmetry_equiv_pos_as_xyz
'x, y, z'
'-x, -y, -z'

loop_
_atom_site_label
_atom_site_type_symbol
_atom_site_fract_x
_atom_site_fract_y
_atom_site_fract_z
_atom_site_U_iso_or_equiv
_atom_site_adp_type
_atom_site_occupancy
_atom_site_symmetry_multiplicity
_atom_site_calc_flag
_atom_site_refinement_flags
_atom_site_disorder_assembly
_atom_site_disorder_group
O1 O 0.60476(11) 0.37874(11) 0.27325(5) 0.0209(2) Uani 1 1 d . A 4
H1 H 0.6358 0.3096 0.2748 0.031 Uiso 1 1 calc R A 4
C1 C 0.68476(15) 0.40565(14) 0.36529(7) 0.0171(3) Uani 1 1 d . A 4
C2 C 0.78792(15) 0.48043(15) 0.34994(7) 0.0177(3) Uani 1 1 d . A 4
H2 H 0.7942 0.5396 0.3148 0.021 Uiso 1 1 calc R A 4
C3 C 0.88408(15) 0.46937(15) 0.38618(7) 0.0194(3) Uani 1 1 d . A 4
C4 C 0.87089(16) 0.38064(16) 0.43700(8) 0.0217(3) Uani 1 1 d . A 4
H4 H 0.9348 0.3722 0.4620 0.026 Uiso 1 1 calc R A 4
C5 C 0.76715(16) 0.30390(15) 0.45234(8) 0.0217(3) Uani 1 1 d . A 4
H5 H 0.7609 0.2440 0.4871 0.026 Uiso 1 1 calc R A 4
C6 C 0.67363(15) 0.31616(14) 0.41627(7) 0.0185(3) Uani 1 1 d . A 4
C7 C 0.55337(15) 0.25313(15) 0.42123(7) 0.0193(3) Uani 1 1 d . A 4
C8 C 0.49528(17) 0.16181(15) 0.46416(8) 0.0244(4) Uani 1 1 d . A 4
H8 H 0.5355 0.1272 0.4973 0.029 Uiso 1 1 calc R A 4
C9 C 0.37722(17) 0.12207(16) 0.45772(9) 0.0270(4) Uani 1 1 d . A 4
H9 H 0.3371 0.0600 0.4873 0.032 Uiso 1 1 calc R A 4
C10 C 0.31510(16) 0.16978(15) 0.40940(8) 0.0241(4) Uani 1 1 d . A 4
C11 C 0.37397(16) 0.26333(15) 0.36714(8) 0.0206(3) Uani 1 1 d . A 4
H11 H 0.3339 0.2986 0.3341 0.025 Uiso 1 1 calc R A 4
C12 C 0.49097(15) 0.30411(14) 0.37385(7) 0.0179(3) Uani 1 1 d . A 4
C13 C 0.56906(15) 0.40512(14) 0.33317(7) 0.0166(3) Uani 1 1 d . A 4
C14 C 0.49805(14) 0.52497(14) 0.32761(7) 0.0155(3) Uani 1 1 d . A 4
C15 C 0.46760(15) 0.57553(15) 0.27142(7) 0.0193(3) Uani 1 1 d . A 4
H15 H 0.4883 0.5334 0.2382 0.023 Uiso 1 1 calc R A 4
C16 C 0.40777(16) 0.68588(16) 0.26302(7) 0.0218(3) Uani 1 1 d . A 4
H16 H 0.3874 0.7182 0.2244 0.026 Uiso 1 1 calc R A 4
C17 C 0.37766(17) 0.74907(16) 0.31058(8) 0.0232(3) Uani 1 1 d . A 4
H17 H 0.3384 0.8255 0.3048 0.028 Uiso 1 1 calc R A 4
C18 C 0.40566(16) 0.69899(15) 0.36689(7) 0.0214(3) Uani 1 1 d . A 4
H18 H 0.3845 0.7420 0.3997 0.026 Uiso 1 1 calc R A 4
C19 C 0.46390(14) 0.58754(14) 0.37671(7) 0.0165(3) Uani 1 1 d . A 4
C20 C 0.48408(15) 0.54020(14) 0.43976(7) 0.0161(3) Uani 1 1 d . A 4
C21 C 0.40036(15) 0.45769(14) 0.47735(7) 0.0175(3) Uani 1 1 d . . 4
H21 H 0.3314 0.4289 0.4622 0.021 Uiso 1 1 calc R . 4
C22 C 0.58315(15) 0.58258(14) 0.46348(7) 0.0178(3) Uani 1 1 d . . 4
H22 H 0.6401 0.6398 0.4387 0.021 Uiso 1 1 calc R . 4
C23 C 0.99475(16) 0.55770(16) 0.37123(8) 0.0225(3) Uani 1 1 d . A 4
C24 C 1.05227(17) 0.57200(18) 0.30383(8) 0.0279(4) Uani 1 1 d . A 4
H24A H 0.9868 0.6024 0.2794 0.042 Uiso 1 1 calc R A 4
H24B H 1.0836 0.4945 0.2937 0.042 Uiso 1 1 calc R A 4
H24C H 1.1231 0.6282 0.2953 0.042 Uiso 1 1 calc R A 4
C25 C 0.94308(19) 0.67857(17) 0.38659(9) 0.0298(4) Uani 1 1 d . A 4
H25A H 0.8742 0.7053 0.3637 0.045 Uiso 1 1 calc R A 4
H25B H 1.0118 0.7371 0.3759 0.045 Uiso 1 1 calc R A 4
H25C H 0.9103 0.6705 0.4300 0.045 Uiso 1 1 calc R A 4
C26 C 1.10243(17) 0.51816(19) 0.40761(9) 0.0304(4) Uani 1 1 d . A 4
H26A H 1.1722 0.5755 0.3954 0.046 Uiso 1 1 calc R A 4
H26B H 1.1339 0.4392 0.3998 0.046 Uiso 1 1 calc R A 4
H26C H 1.0700 0.5145 0.4508 0.046 Uiso 1 1 calc R A 4
C27 C 0.18543(18) 0.12027(17) 0.40501(10) 0.0311(4) Uani 1 1 d . A 4
C28 C 0.09206(19) 0.1354(2) 0.46283(11) 0.0381(5) Uani 1 1 d . A 4
H28A H 0.0068 0.1106 0.4592 0.057 Uiso 1 1 calc R A 4
H28B H 0.0894 0.2192 0.4683 0.057 Uiso 1 1 calc R A 4
H28C H 0.1206 0.0859 0.4978 0.057 Uiso 1 1 calc R A 4
C29 C 0.13108(19) 0.1842(2) 0.35016(11) 0.0384(5) Uani 1 1 d . A 4
H29A H 0.1904 0.1755 0.3132 0.058 Uiso 1 1 calc R A 4
H29B H 0.1190 0.2690 0.3531 0.058 Uiso 1 1 calc R A 4
H29C H 0.0490 0.1492 0.3489 0.058 Uiso 1 1 calc R A 4
C30 C 0.2007(2) -0.0124(2) 0.39997(15) 0.0515(7) Uani 1 1 d . A 4
H30A H 0.2605 -0.0219 0.3633 0.077 Uiso 1 1 calc R A 4
H30B H 0.1178 -0.0449 0.3980 0.077 Uiso 1 1 calc R A 4
H30C H 0.2335 -0.0551 0.4354 0.077 Uiso 1 1 calc R A 4
O1A O 0.09486(12) 0.94863(11) 0.23306(5) 0.0236(3) Uani 1 1 d . B 4
H1A H 0.1651 0.9796 0.2334 0.035 Uiso 1 1 calc R B 4
C1A C 0.07325(15) 1.09081(15) 0.14210(7) 0.0180(3) Uani 1 1 d . B 4
C2A C -0.01069(16) 1.18038(15) 0.15679(7) 0.0194(3) Uani 1 1 d . B 4
H2A H -0.0767 1.1651 0.1907 0.023 Uiso 1 1 calc R B 4
C3A C 0.00127(16) 1.29444(15) 0.12161(7) 0.0192(3) Uani 1 1 d . B 4
C4A C 0.10297(16) 1.31384(15) 0.07361(7) 0.0211(3) Uani 1 1 d . B 4
H4A H 0.1134 1.3909 0.0499 0.025 Uiso 1 1 calc R B 4
C5A C 0.18934(16) 1.22415(16) 0.05942(8) 0.0223(3) Uani 1 1 d . B 4
H5A H 0.2582 1.2400 0.0268 0.027 Uiso 1 1 calc R B 4
C6A C 0.17369(15) 1.11142(15) 0.09344(7) 0.0189(3) Uani 1 1 d . B 4
C7A C 0.24035(15) 0.99790(15) 0.08668(7) 0.0196(3) Uani 1 1 d . B 4
C8A C 0.33918(16) 0.96789(16) 0.04339(8) 0.0229(3) Uani 1 1 d . B 4
H8A H 0.3808 1.0276 0.0129 0.028 Uiso 1 1 calc R B 4
C9A C 0.37608(16) 0.84934(16) 0.04540(8) 0.0231(3) Uani 1 1 d . B 4
H9A H 0.4433 0.8289 0.0156 0.028 Uiso 1 1 calc R B 4
C10A C 0.31773(15) 0.75848(15) 0.08980(7) 0.0202(3) Uani 1 1 d . B 4
C11A C 0.21917(15) 0.79062(15) 0.13348(7) 0.0189(3) Uani 1 1 d . B 4
H11A H 0.1783 0.7314 0.1645 0.023 Uiso 1 1 calc R B 4
C12A C 0.18171(15) 0.90840(15) 0.13139(7) 0.0187(3) Uani 1 1 d . B 4
C13A C 0.07176(15) 0.96013(15) 0.17208(7) 0.0179(3) Uani 1 1 d . B 4
C14A C -0.05392(15) 0.89711(14) 0.17421(7) 0.0174(3) Uani 1 1 d . B 4
C15A C -0.11859(17) 0.84185(15) 0.22989(7) 0.0223(3) Uani 1 1 d . B 4
H15A H -0.0859 0.8475 0.2657 0.027 Uiso 1 1 calc R B 4
C16A C -0.22973(17) 0.77874(16) 0.23390(8) 0.0267(4) Uani 1 1 d . B 4
H16A H -0.2728 0.7427 0.2723 0.032 Uiso 1 1 calc R B 4
C17A C -0.27754(18) 0.76839(18) 0.18243(9) 0.0293(4) Uani 1 1 d . B 4
H17A H -0.3524 0.7236 0.1849 0.035 Uiso 1 1 calc R B 4
C18A C -0.21524(17) 0.82405(17) 0.12667(8) 0.0267(4) Uani 1 1 d . B 4
H18A H -0.2490 0.8175 0.0912 0.032 Uiso 1 1 calc R B 4
C19A C -0.10449(15) 0.88918(15) 0.12161(7) 0.0186(3) Uani 1 1 d . B 4
C20A C -0.04791(15) 0.94732(15) 0.05938(7) 0.0178(3) Uani 1 1 d . B 4
C21A C 0.03362(15) 0.88386(15) 0.02117(7) 0.0192(3) Uani 1 1 d . . 4
H21A H 0.0564 0.8039 0.0353 0.023 Uiso 1 1 calc R . 4
C22A C -0.08192(15) 1.06367(15) 0.03738(7) 0.0198(3) Uani 1 1 d . . 4
H22A H -0.1387 1.1075 0.0627 0.024 Uiso 1 1 calc R . 4
C23A C -0.09729(17) 1.39103(15) 0.13631(7) 0.0218(3) Uani 1 1 d . B 4
C24A C -0.08677(18) 1.42209(17) 0.19862(8) 0.0267(4) Uani 1 1 d . B 4
H24D H -0.1031 1.3508 0.2294 0.040 Uiso 1 1 calc R B 4
H24E H -0.1496 1.4841 0.2082 0.040 Uiso 1 1 calc R B 4
H24F H -0.0009 1.4512 0.1979 0.040 Uiso 1 1 calc R B 4
C25A C -0.23162(17) 1.34421(17) 0.13790(8) 0.0269(4) Uani 1 1 d . B 4
H25D H -0.2387 1.3240 0.0983 0.040 Uiso 1 1 calc R B 4
H25E H -0.2949 1.4058 0.1476 0.040 Uiso 1 1 calc R B 4
H25F H -0.2470 1.2730 0.1688 0.040 Uiso 1 1 calc R B 4
C26A C -0.0790(2) 1.50506(17) 0.08960(9) 0.0312(4) Uani 1 1 d . B 4
H26D H 0.0047 1.5387 0.0891 0.047 Uiso 1 1 calc R B 4
H26E H -0.1458 1.5630 0.1003 0.047 Uiso 1 1 calc R B 4
H26F H -0.0843 1.4864 0.0495 0.047 Uiso 1 1 calc R B 4
C27A C 0.35866(16) 0.62867(16) 0.08681(8) 0.0219(3) Uani 1 1 d . B 4
C28A C 0.28454(18) 0.54164(16) 0.13829(8) 0.0264(4) Uani 1 1 d . B 4
H28D H 0.2993 0.5603 0.1772 0.040 Uiso 1 1 calc R B 4
H28E H 0.3135 0.4600 0.1346 0.040 Uiso 1 1 calc R B 4
H28F H 0.1933 0.5489 0.1361 0.040 Uiso 1 1 calc R B 4
C29A C 0.50145(17) 0.61307(18) 0.09028(9) 0.0288(4) Uani 1 1 d . B 4
H29D H 0.5507 0.6653 0.0563 0.043 Uiso 1 1 calc R B 4
H29E H 0.5269 0.5300 0.0883 0.043 Uiso 1 1 calc R B 4
H29F H 0.5178 0.6340 0.1284 0.043 Uiso 1 1 calc R B 4
C30A C 0.3338(2) 0.59671(18) 0.02667(8) 0.0293(4) Uani 1 1 d . B 4
H30D H 0.2434 0.6096 0.0236 0.044 Uiso 1 1 calc R B 4
H30E H 0.3563 0.5129 0.0251 0.044 Uiso 1 1 calc R B 4
H30F H 0.3858 0.6473 -0.0070 0.044 Uiso 1 1 calc R B 4
O1B O 0.34387(16) 0.03658(16) 0.22675(9) 0.0507(4) Uani 1 1 d D C 4
C1B C 0.4043(3) 0.2228(3) 0.18189(15) 0.0665(8) Uani 1 1 d . C 4
H1B1 H 0.3133 0.2425 0.1897 0.100 Uiso 1 1 calc R C 4
H1B2 H 0.4389 0.2527 0.1396 0.100 Uiso 1 1 calc R C 4
H1B3 H 0.4491 0.2598 0.2083 0.100 Uiso 1 1 calc R C 4
C2B C 0.4214(2) 0.0943(2) 0.19379(11) 0.0456(6) Uani 1 1 d D C 4
C3B C 0.5385(3) 0.0468(4) 0.16102(16) 0.0807(11) Uani 1 1 d . C 4
H3B1 H 0.5394 -0.0404 0.1710 0.121 Uiso 1 1 calc R C 4
H3B2 H 0.6131 0.0787 0.1729 0.121 Uiso 1 1 calc R C 4
H3B3 H 0.5408 0.0704 0.1174 0.121 Uiso 1 1 calc R C 4
O1C O 0.6673(4) 0.1371(3) 0.27432(17) 0.0429(11) Uiso 0.459(6) 1 d PD D 1
C1C C 0.5971(5) -0.0360(5) 0.3406(2) 0.0401(13) Uiso 0.459(6) 1 d PD D 1
H1C1 H 0.5309 -0.0103 0.3713 0.060 Uiso 0.459(6) 1 calc PR D 1
H1C2 H 0.6480 -0.1004 0.3595 0.060 Uiso 0.459(6) 1 calc PR D 1
H1C3 H 0.5572 -0.0647 0.3098 0.060 Uiso 0.459(6) 1 calc PR D 1
C2C C 0.6791(8) 0.0638(7) 0.3124(4) 0.049(2) Uiso 0.459(6) 1 d PD D 1
C3C C 0.8034(5) 0.0739(6) 0.3382(3) 0.0563(17) Uiso 0.459(6) 1 d PD D 1
H3C1 H 0.8702 0.0244 0.3190 0.084 Uiso 0.459(6) 1 calc PR D 1
H3C2 H 0.7880 0.0465 0.3820 0.084 Uiso 0.459(6) 1 calc PR D 1
H3C3 H 0.8308 0.1572 0.3300 0.084 Uiso 0.459(6) 1 calc PR D 1
O1CA O 0.7251(4) 0.1467(3) 0.28597(15) 0.0462(10) Uiso 0.541(6) 1 d P D 2
C1CA C 0.5826(5) 0.0072(6) 0.3286(3) 0.0513(13) Uiso 0.541(6) 1 d P D 2
H1C4 H 0.5245 0.0629 0.3086 0.077 Uiso 0.541(6) 1 calc PR D 2
H1C5 H 0.5481 -0.0128 0.3717 0.077 Uiso 0.541(6) 1 calc PR D 2
H1C6 H 0.5914 -0.0656 0.3103 0.077 Uiso 0.541(6) 1 calc PR D 2
C2CA C 0.7041(5) 0.0610(4) 0.3214(2) 0.0246(10) Uiso 0.541(6) 1 d P D 2
C3CA C 0.7953(4) 0.0147(5) 0.3632(2) 0.0447(12) Uiso 0.541(6) 1 d P D 2
H3C4 H 0.8826 0.0206 0.3408 0.067 Uiso 0.541(6) 1 calc PR D 2
H3C5 H 0.7763 -0.0689 0.3801 0.067 Uiso 0.541(6) 1 calc PR D 2
H3C6 H 0.7872 0.0619 0.3960 0.067 Uiso 0.541(6) 1 calc PR D 2

loop_
_atom_site_aniso_label
_atom_site_aniso_U_11
_atom_site_aniso_U_22
_atom_site_aniso_U_33
_atom_site_aniso_U_23
_atom_site_aniso_U_13
_atom_site_aniso_U_12
O1 0.0200(6) 0.0267(6) 0.0167(5) -0.0078(5) -0.0010(4) 0.0010(5)
C1 0.0152(7) 0.0199(8) 0.0165(7) -0.0051(6) -0.0020(6) 0.0033(6)
C2 0.0163(7) 0.0200(8) 0.0166(7) -0.0040(6) -0.0015(6) 0.0009(6)
C3 0.0158(7) 0.0228(8) 0.0206(8) -0.0081(6) -0.0022(6) 0.0024(6)
C4 0.0189(8) 0.0266(9) 0.0214(8) -0.0064(7) -0.0074(6) 0.0057(6)
C5 0.0227(8) 0.0213(8) 0.0202(8) -0.0011(6) -0.0041(6) 0.0046(6)
C6 0.0179(7) 0.0176(8) 0.0192(7) -0.0036(6) -0.0009(6) 0.0026(6)
C7 0.0183(7) 0.0171(8) 0.0213(8) -0.0029(6) -0.0003(6) 0.0027(6)
C8 0.0249(8) 0.0185(8) 0.0262(8) 0.0014(7) 0.0002(7) 0.0039(7)
C9 0.0246(9) 0.0170(8) 0.0341(9) 0.0016(7) 0.0051(7) -0.0001(7)
C10 0.0191(8) 0.0170(8) 0.0341(9) -0.0057(7) 0.0034(7) -0.0008(6)
C11 0.0183(8) 0.0184(8) 0.0248(8) -0.0051(6) -0.0007(6) -0.0004(6)
C12 0.0177(7) 0.0159(7) 0.0191(7) -0.0038(6) 0.0013(6) 0.0005(6)
C13 0.0147(7) 0.0197(8) 0.0151(7) -0.0032(6) -0.0008(5) -0.0015(6)
C14 0.0124(7) 0.0178(7) 0.0155(7) -0.0001(6) -0.0017(5) -0.0027(6)
C15 0.0172(7) 0.0246(8) 0.0157(7) -0.0016(6) -0.0025(6) -0.0036(6)
C16 0.0211(8) 0.0264(9) 0.0170(7) 0.0036(6) -0.0065(6) -0.0033(7)
C17 0.0228(8) 0.0207(8) 0.0243(8) 0.0019(6) -0.0046(6) 0.0020(6)
C18 0.0230(8) 0.0216(8) 0.0194(8) -0.0034(6) -0.0028(6) 0.0018(6)
C19 0.0135(7) 0.0205(8) 0.0144(7) 0.0002(6) -0.0018(5) -0.0013(6)
C20 0.0164(7) 0.0179(7) 0.0135(7) -0.0023(6) -0.0015(5) 0.0032(6)
C21 0.0163(7) 0.0194(8) 0.0168(7) -0.0041(6) -0.0022(6) 0.0001(6)
C22 0.0171(7) 0.0189(8) 0.0161(7) -0.0018(6) 0.0000(6) -0.0006(6)
C23 0.0177(8) 0.0283(9) 0.0229(8) -0.0068(7) -0.0047(6) -0.0022(7)
C24 0.0200(8) 0.0387(11) 0.0250(9) -0.0068(7) -0.0012(7) -0.0068(7)
C25 0.0288(9) 0.0284(10) 0.0341(10) -0.0095(8) -0.0049(8) -0.0038(8)
C26 0.0208(8) 0.0417(11) 0.0315(9) -0.0081(8) -0.0094(7) -0.0042(8)
C27 0.0207(9) 0.0217(9) 0.0484(12) -0.0056(8) 0.0030(8) -0.0060(7)
C28 0.0215(9) 0.0332(11) 0.0518(13) 0.0039(9) 0.0064(8) -0.0023(8)
C29 0.0244(9) 0.0426(12) 0.0501(13) -0.0101(10) -0.0063(9) -0.0130(9)
C30 0.0354(12) 0.0265(11) 0.093(2) -0.0189(12) -0.0019(12) -0.0087(9)
O1A 0.0281(6) 0.0281(7) 0.0155(5) -0.0022(5) -0.0067(5) -0.0021(5)
C1A 0.0182(7) 0.0206(8) 0.0152(7) -0.0018(6) -0.0031(6) -0.0042(6)
C2A 0.0190(8) 0.0234(8) 0.0152(7) -0.0030(6) -0.0005(6) -0.0029(6)
C3A 0.0203(8) 0.0213(8) 0.0162(7) -0.0033(6) -0.0030(6) -0.0024(6)
C4A 0.0230(8) 0.0208(8) 0.0185(7) -0.0008(6) -0.0014(6) -0.0052(6)
C5A 0.0187(8) 0.0262(9) 0.0202(8) -0.0028(6) 0.0022(6) -0.0064(6)
C6A 0.0157(7) 0.0229(8) 0.0180(7) -0.0035(6) -0.0013(6) -0.0033(6)
C7A 0.0160(7) 0.0224(8) 0.0207(8) -0.0035(6) -0.0030(6) -0.0038(6)
C8A 0.0168(8) 0.0243(9) 0.0259(8) -0.0030(7) 0.0018(6) -0.0057(6)
C9A 0.0158(7) 0.0280(9) 0.0253(8) -0.0076(7) 0.0014(6) -0.0025(6)
C10A 0.0161(7) 0.0243(8) 0.0220(8) -0.0067(6) -0.0054(6) -0.0003(6)
C11A 0.0167(7) 0.0227(8) 0.0174(7) -0.0023(6) -0.0037(6) -0.0025(6)
C12A 0.0151(7) 0.0240(8) 0.0178(7) -0.0042(6) -0.0034(6) -0.0020(6)
C13A 0.0190(7) 0.0206(8) 0.0139(7) -0.0022(6) -0.0024(6) -0.0016(6)
C14A 0.0164(7) 0.0175(7) 0.0166(7) -0.0012(6) 0.0008(6) 0.0003(6)
C15A 0.0248(8) 0.0222(8) 0.0169(7) -0.0001(6) 0.0018(6) -0.0002(7)
C16A 0.0263(9) 0.0251(9) 0.0228(8) 0.0028(7) 0.0073(7) -0.0035(7)
C17A 0.0219(8) 0.0311(10) 0.0315(9) -0.0007(8) 0.0028(7) -0.0100(7)
C18A 0.0234(8) 0.0319(10) 0.0240(8) -0.0028(7) -0.0018(7) -0.0082(7)
C19A 0.0170(7) 0.0201(8) 0.0169(7) -0.0013(6) 0.0013(6) -0.0013(6)
C20A 0.0151(7) 0.0233(8) 0.0151(7) -0.0018(6) -0.0028(6) -0.0042(6)
C21A 0.0198(8) 0.0195(8) 0.0185(7) -0.0020(6) -0.0042(6) -0.0010(6)
C22A 0.0180(7) 0.0242(8) 0.0173(7) -0.0051(6) -0.0017(6) 0.0012(6)
C23A 0.0246(8) 0.0210(8) 0.0182(8) -0.0020(6) -0.0001(6) 0.0006(6)
C24A 0.0295(9) 0.0284(9) 0.0223(8) -0.0078(7) -0.0008(7) -0.0015(7)
C25A 0.0246(9) 0.0310(10) 0.0252(9) -0.0041(7) -0.0058(7) 0.0029(7)
C26A 0.0359(10) 0.0240(9) 0.0282(9) 0.0023(7) 0.0031(8) 0.0039(8)
C27A 0.0217(8) 0.0236(9) 0.0220(8) -0.0074(6) -0.0046(6) 0.0013(6)
C28A 0.0292(9) 0.0225(9) 0.0274(9) -0.0047(7) -0.0034(7) -0.0001(7)
C29A 0.0218(8) 0.0352(10) 0.0307(9) -0.0091(8) -0.0054(7) 0.0058(7)
C30A 0.0356(10) 0.0294(10) 0.0258(9) -0.0100(7) -0.0072(7) -0.0025(8)
O1B 0.0385(9) 0.0532(11) 0.0626(11) 0.0010(9) -0.0218(8) -0.0119(8)
C1B 0.077(2) 0.0567(18) 0.072(2) -0.0131(15) -0.0326(17) 0.0214(15)
C2B 0.0463(13) 0.0467(14) 0.0485(13) -0.0041(11) -0.0236(11) -0.0049(11)
C3B 0.068(2) 0.113(3) 0.078(2) -0.053(2) -0.0336(17) 0.045(2)

loop_
_atom_type_symbol
_atom_type_description
_atom_type_scat_dispersion_real
_atom_type_scat_dispersion_imag
_atom_type_scat_source
C C 0.0033 0.0016 'International Tables Vol C Tables 4.2.6.8 and 6.1.1.4'
H H 0.0000 0.0000 'International Tables Vol C Tables 4.2.6.8 and 6.1.1.4'
O O 0.0106 0.0060 'International Tables Vol C Tables 4.2.6.8 and 6.1.1.4'

loop_
_geom_angle_atom_site_label_1
_geom_angle_atom_site_label_2
_geom_angle_atom_site_label_3
_geom_angle
_geom_angle_site_symmetry_1
C2 C1 C6 121.38(15) .
C2 C1 C13 128.19(14) .
C6 C1 C13 110.42(14) .
C1 C2 C3 120.05(15) .
C1 C2 H2 120.0 .
C3 C2 H2 120.0 .
C4 C3 C2 117.79(15) .
C4 C3 C23 122.14(15) .
C2 C3 C23 119.97(15) .
C5 C4 C3 122.31(15) .
C5 C4 H4 118.8 .
C3 C4 H4 118.8 .
C6 C5 C4 119.09(15) .
C6 C5 H5 120.5 .
C4 C5 H5 120.5 .
C5 C6 C1 119.37(15) .
C5 C6 C7 131.97(15) .
C1 C6 C7 108.62(14) .
C8 C7 C12 119.44(16) .
C8 C7 C6 131.74(16) .
C12 C7 C6 108.75(14) .
C7 C8 C9 118.67(17) .
C7 C8 H8 120.7 .
C9 C8 H8 120.7 .
C8 C9 C10 122.60(16) .
C8 C9 H9 118.7 .
C10 C9 H9 118.7 .
C9 C10 C11 117.96(16) .
C9 C10 C27 119.57(16) .
C11 C10 C27 122.46(17) .
C12 C11 C10 119.56(16) .
C12 C11 H11 120.2 .
C10 C11 H11 120.2 .
C11 C12 C7 121.74(15) .
C11 C12 C13 127.29(15) .
C7 C12 C13 110.97(14) .
O1 C13 C12 110.89(13) .
O1 C13 C14 106.80(12) .
C12 C13 C14 113.51(12) .
O1 C13 C1 111.75(12) .
C12 C13 C1 101.22(13) .
C14 C13 C1 112.74(13) .
C15 C14 C19 118.52(15) .
C15 C14 C13 118.73(14) .
C19 C14 C13 122.74(13) .
C16 C15 C14 121.39(15) .
C16 C15 H15 119.3 .
C14 C15 H15 119.3 .
C17 C16 C15 120.25(15) .
C17 C16 H16 119.9 .
C15 C16 H16 119.9 .
C16 C17 C18 118.93(16) .
C16 C17 H17 120.5 .
C18 C17 H17 120.5 .
C17 C18 C19 121.93(16) .
C17 C18 H18 119.0 .
C19 C18 H18 119.0 .
C18 C19 C14 118.94(14) .
C18 C19 C20 117.24(14) .
C14 C19 C20 123.81(14) .
C22 C20 C21 118.47(14) .
C22 C20 C19 120.56(14) .
C21 C20 C19 120.87(14) .
C22 C21 C20 120.61(15) 2_666
C22 C21 H21 119.7 2_666
C20 C21 H21 119.7 .
C21 C22 C20 120.91(15) 2_666
C21 C22 H22 119.5 2_666
C20 C22 H22 119.5 .
C3 C23 C25 108.20(14) .
C3 C23 C26 112.44(15) .
C25 C23 C26 108.36(15) .
C3 C23 C24 110.79(14) .
C25 C23 C24 109.37(15) .
C26 C23 C24 107.63(15) .
C29 C27 C30 108.4(2) .
C29 C27 C10 112.30(16) .
C30 C27 C10 109.09(16) .
C29 C27 C28 109.04(17) .
C30 C27 C28 109.58(18) .
C10 C27 C28 108.39(17) .
C2A C1A C6A 121.33(15) .
C2A C1A C13A 127.97(14) .
C6A C1A C13A 110.67(14) .
C1A C2A C3A 120.01(15) .
C1A C2A H2A 120.0 .
C3A C2A H2A 120.0 .
C4A C3A C2A 117.88(15) .
C4A C3A C23A 122.74(15) .
C2A C3A C23A 119.37(14) .
C5A C4A C3A 122.18(16) .
C5A C4A H4A 118.9 .
C3A C4A H4A 118.9 .
C6A C5A C4A 119.08(15) .
C6A C5A H5A 120.5 .
C4A C5A H5A 120.5 .
C5A C6A C1A 119.47(16) .
C5A C6A C7A 131.90(15) .
C1A C6A C7A 108.50(14) .
C8A C7A C12A 119.35(16) .
C8A C7A C6A 131.59(16) .
C12A C7A C6A 108.90(14) .
C9A C8A C7A 118.92(16) .
C9A C8A H8A 120.5 .
C7A C8A H8A 120.5 .
C8A C9A C10A 122.38(15) .
C8A C9A H9A 118.8 .
C10A C9A H9A 118.8 .
C11A C10A C9A 117.88(16) .
C11A C10A C27A 122.78(15) .
C9A C10A C27A 119.26(15) .
C12A C11A C10A 119.87(15) .
C12A C11A H11A 120.1 .
C10A C11A H11A 120.1 .
C11A C12A C7A 121.59(15) .
C11A C12A C13A 127.78(15) .
C7A C12A C13A 110.54(14) .
O1A C13A C1A 111.21(13) .
O1A C13A C12A 111.71(13) .
C1A C13A C12A 101.31(12) .
O1A C13A C14A 106.97(12) .
C1A C13A C14A 113.90(13) .
C12A C13A C14A 111.81(13) .
C15A C14A C19A 118.66(15) .
C15A C14A C13A 119.10(14) .
C19A C14A C13A 122.20(13) .
C16A C15A C14A 121.29(16) .
C16A C15A H15A 119.4 .
C14A C15A H15A 119.4 .
C17A C16A C15A 120.12(16) .
C17A C16A H16A 119.9 .
C15A C16A H16A 119.9 .
C16A C17A C18A 119.36(17) .
C16A C17A H17A 120.3 .
C18A C17A H17A 120.3 .
C17A C18A C19A 121.52(17) .
C17A C18A H18A 119.2 .
C19A C18A H18A 119.2 .
C18A C19A C14A 119.00(15) .
C18A C19A C20A 116.58(15) .
C14A C19A C20A 124.42(14) .
C21A C20A C22A 118.78(15) .
C21A C20A C19A 120.61(15) .
C22A C20A C19A 120.50(15) .
C22A C21A C20A 120.57(16) 2_575
C22A C21A H21A 119.7 2_575
C20A C21A H21A 119.7 .
C21A C22A C20A 120.65(15) 2_575
C21A C22A H22A 119.7 2_575
C20A C22A H22A 119.7 .
C3A C23A C26A 112.63(14) .
C3A C23A C25A 109.41(14) .
C26A C23A C25A 107.90(15) .
C3A C23A C24A 109.10(14) .
C26A C23A C24A 108.55(15) .
C25A C23A C24A 109.19(14) .
C28A C27A C10A 112.21(14) .
C28A C27A C30A 108.08(15) .
C10A C27A C30A 108.89(14) .
C28A C27A C29A 108.39(15) .
C10A C27A C29A 109.99(14) .
C30A C27A C29A 109.23(15) .
O1B C2B C1B 119.4(3) .
O1B C2B C3B 124.7(3) .
C1B C2B C3B 115.9(3) .
O1C C2C C1C 130.3(8) .
O1C C2C C3C 113.0(7) .
C1C C2C C3C 116.7(6) .
C2CA C1CA H1C4 109.5 .
C2CA C1CA H1C5 109.5 .
H1C4 C1CA H1C5 109.5 .
C2CA C1CA H1C6 109.5 .
H1C4 C1CA H1C6 109.5 .
H1C5 C1CA H1C6 109.5 .
O1CA C2CA C1CA 118.2(5) .
O1CA C2CA C3CA 121.4(5) .
C1CA C2CA C3CA 120.1(4) .
C2CA C3CA H3C4 109.5 .
C2CA C3CA H3C5 109.5 .
H3C4 C3CA H3C5 109.5 .
C2CA C3CA H3C6 109.5 .
H3C4 C3CA H3C6 109.5 .
H3C5 C3CA H3C6 109.5 .

loop_
_geom_bond_atom_site_label_1
_geom_bond_atom_site_label_2
_geom_bond_distance
_geom_bond_site_symmetry_2
O1 C13 1.4293(18) .
O1 H1 0.8400 .
C1 C2 1.376(2) .
C1 C6 1.403(2) .
C1 C13 1.533(2) .
C2 C3 1.407(2) .
C2 H2 0.9500 .
C3 C4 1.395(2) .
C3 C23 1.534(2) .
C4 C5 1.395(2) .
C4 H4 0.9500 .
C5 C6 1.381(2) .
C5 H5 0.9500 .
C6 C7 1.469(2) .
C7 C8 1.388(2) .
C7 C12 1.393(2) .
C8 C9 1.389(3) .
C8 H8 0.9500 .
C9 C10 1.399(3) .
C9 H9 0.9500 .
C10 C11 1.400(2) .
C10 C27 1.534(2) .
C11 C12 1.385(2) .
C11 H11 0.9500 .
C12 C13 1.526(2) .
C13 C14 1.532(2) .
C14 C15 1.396(2) .
C14 C19 1.411(2) .
C15 C16 1.386(2) .
C15 H15 0.9500 .
C16 C17 1.383(3) .
C16 H16 0.9500 .
C17 C18 1.388(2) .
C17 H17 0.9500 .
C18 C19 1.392(2) .
C18 H18 0.9500 .
C19 C20 1.493(2) .
C20 C22 1.395(2) .
C20 C21 1.396(2) .
C21 C22 1.386(2) 2_666
C21 H21 0.9500 .
C22 C21 1.386(2) 2_666
C22 H22 0.9500 .
C23 C25 1.534(3) .
C23 C26 1.535(2) .
C23 C24 1.537(2) .
C24 H24A 0.9800 .
C24 H24B 0.9800 .
C24 H24C 0.9800 .
C25 H25A 0.9800 .
C25 H25B 0.9800 .
C25 H25C 0.9800 .
C26 H26A 0.9800 .
C26 H26B 0.9800 .
C26 H26C 0.9800 .
C27 C29 1.526(3) .
C27 C30 1.533(3) .
C27 C28 1.540(3) .
C28 H28A 0.9800 .
C28 H28B 0.9800 .
C28 H28C 0.9800 .
C29 H29A 0.9800 .
C29 H29B 0.9800 .
C29 H29C 0.9800 .
C30 H30A 0.9800 .
C30 H30B 0.9800 .
C30 H30C 0.9800 .
O1A C13A 1.4317(18) .
O1A H1A 0.8400 .
C1A C2A 1.376(2) .
C1A C6A 1.400(2) .
C1A C13A 1.530(2) .
C2A C3A 1.406(2) .
C2A H2A 0.9500 .
C3A C4A 1.398(2) .
C3A C23A 1.530(2) .
C4A C5A 1.390(2) .
C4A H4A 0.9500 .
C5A C6A 1.385(2) .
C5A H5A 0.9500 .
C6A C7A 1.469(2) .
C7A C8A 1.390(2) .
C7A C12A 1.397(2) .
C8A C9A 1.387(3) .
C8A H8A 0.9500 .
C9A C10A 1.403(2) .
C9A H9A 0.9500 .
C10A C11A 1.402(2) .
C10A C27A 1.534(2) .
C11A C12A 1.380(2) .
C11A H11A 0.9500 .
C12A C13A 1.530(2) .
C13A C14A 1.531(2) .
C14A C15A 1.396(2) .
C14A C19A 1.407(2) .
C15A C16A 1.388(3) .
C15A H15A 0.9500 .
C16A C17A 1.375(3) .
C16A H16A 0.9500 .
C17A C18A 1.390(2) .
C17A H17A 0.9500 .
C18A C19A 1.394(2) .
C18A H18A 0.9500 .
C19A C20A 1.496(2) .
C20A C21A 1.392(2) .
C20A C22A 1.393(2) .
C21A C22A 1.387(2) 2_575
C21A H21A 0.9500 .
C22A C21A 1.387(2) 2_575
C22A H22A 0.9500 .
C23A C26A 1.531(2) .
C23A C25A 1.537(2) .
C23A C24A 1.537(2) .
C24A H24D 0.9800 .
C24A H24E 0.9800 .
C24A H24F 0.9800 .
C25A H25D 0.9800 .
C25A H25E 0.9800 .
C25A H25F 0.9800 .
C26A H26D 0.9800 .
C26A H26E 0.9800 .
C26A H26F 0.9800 .
C27A C28A 1.530(2) .
C27A C30A 1.537(2) .
C27A C29A 1.537(2) .
C28A H28D 0.9800 .
C28A H28E 0.9800 .
C28A H28F 0.9800 .
C29A H29D 0.9800 .
C29A H29E 0.9800 .
C29A H29F 0.9800 .
C30A H30D 0.9800 .
C30A H30E 0.9800 .
C30A H30F 0.9800 .
O1B C2B 1.159(3) .
C1B C2B 1.453(4) .
C1B H1B1 0.9800 .
C1B H1B2 0.9800 .
C1B H1B3 0.9800 .
C2B C3B 1.475(4) .
C3B H3B1 0.9800 .
C3B H3B2 0.9800 .
C3B H3B3 0.9800 .
O1C C2C 1.119(8) .
C1C C2C 1.451(9) .
C1C H1C1 0.9800 .
C1C H1C2 0.9800 .
C1C H1C3 0.9800 .
C2C C3C 1.550(10) .
C3C H3C1 0.9800 .
C3C H3C2 0.9800 .
C3C H3C3 0.9800 .
O1CA C2CA 1.161(6) .
C1CA C2CA 1.424(7) .
C1CA H1C4 0.9800 .
C1CA H1C5 0.9800 .
C1CA H1C6 0.9800 .
C2CA C3CA 1.492(7) .
C3CA H3C4 0.9800 .
C3CA H3C5 0.9800 .
C3CA H3C6 0.9800 .

loop_
_geom_torsion_atom_site_label_1
_geom_torsion_atom_site_label_2
_geom_torsion_atom_site_label_3
_geom_torsion_atom_site_label_4
_geom_torsion
_geom_torsion_site_symmetry_4
C6 C1 C2 C3 -1.0(2) .
C13 C1 C2 C3 178.21(15) .
C1 C2 C3 C4 0.4(2) .
C1 C2 C3 C23 -176.21(14) .
C2 C3 C4 C5 0.3(2) .
C23 C3 C4 C5 176.81(15) .
C3 C4 C5 C6 -0.3(3) .
C4 C5 C6 C1 -0.3(2) .
C4 C5 C6 C7 -177.84(16) .
C2 C1 C6 C5 1.0(2) .
C13 C1 C6 C5 -178.40(14) .
C2 C1 C6 C7 179.05(14) .
C13 C1 C6 C7 -0.32(18) .
C5 C6 C7 C8 0.6(3) .
C1 C6 C7 C8 -177.12(17) .
C5 C6 C7 C12 177.40(17) .
C1 C6 C7 C12 -0.35(18) .
C12 C7 C8 C9 1.4(2) .
C6 C7 C8 C9 177.92(17) .
C7 C8 C9 C10 0.6(3) .
C8 C9 C10 C11 -1.7(3) .
C8 C9 C10 C27 179.34(17) .
C9 C10 C11 C12 0.9(2) .
C27 C10 C11 C12 179.79(16) .
C10 C11 C12 C7 1.1(2) .
C10 C11 C12 C13 -179.39(15) .
C8 C7 C12 C11 -2.3(2) .
C6 C7 C12 C11 -179.51(14) .
C8 C7 C12 C13 178.13(14) .
C6 C7 C12 C13 0.89(18) .
C11 C12 C13 O1 -61.9(2) .
C7 C12 C13 O1 117.67(15) .
C11 C12 C13 C14 58.3(2) .
C7 C12 C13 C14 -122.10(15) .
C11 C12 C13 C1 179.41(15) .
C7 C12 C13 C1 -1.02(17) .
C2 C1 C13 O1 63.4(2) .
C6 C1 C13 O1 -117.28(14) .
C2 C1 C13 C12 -178.53(15) .
C6 C1 C13 C12 0.79(16) .
C2 C1 C13 C14 -56.9(2) .
C6 C1 C13 C14 122.41(14) .
O1 C13 C14 C15 7.99(18) .
C12 C13 C14 C15 -114.54(16) .
C1 C13 C14 C15 131.10(15) .
O1 C13 C14 C19 -170.93(14) .
C12 C13 C14 C19 66.55(19) .
C1 C13 C14 C19 -47.82(19) .
C19 C14 C15 C16 1.5(2) .
C13 C14 C15 C16 -177.51(14) .
C14 C15 C16 C17 0.5(2) .
C15 C16 C17 C18 -1.5(3) .
C16 C17 C18 C19 0.5(3) .
C17 C18 C19 C14 1.5(2) .
C17 C18 C19 C20 -177.30(16) .
C15 C14 C19 C18 -2.4(2) .
C13 C14 C19 C18 176.53(14) .
C15 C14 C19 C20 176.29(14) .
C13 C14 C19 C20 -4.8(2) .
C18 C19 C20 C22 -77.30(19) .
C14 C19 C20 C22 103.99(19) .
C18 C19 C20 C21 99.11(19) .
C14 C19 C20 C21 -79.6(2) .
C22 C20 C21 C22 -1.1(3) 2_666
C19 C20 C21 C22 -177.59(15) 2_666
C21 C20 C22 C21 1.1(3) 2_666
C19 C20 C22 C21 177.60(15) 2_666
C4 C3 C23 C25 -105.13(18) .
C2 C3 C23 C25 71.35(19) .
C4 C3 C23 C26 14.5(2) .
C2 C3 C23 C26 -169.01(15) .
C4 C3 C23 C24 134.99(17) .
C2 C3 C23 C24 -48.5(2) .
C9 C10 C27 C29 179.04(17) .
C11 C10 C27 C29 0.2(3) .
C9 C10 C27 C30 -60.7(2) .
C11 C10 C27 C30 120.4(2) .
C9 C10 C27 C28 58.5(2) .
C11 C10 C27 C28 -120.36(19) .
C6A C1A C2A C3A 1.8(2) .
C13A C1A C2A C3A -176.13(15) .
C1A C2A C3A C4A -2.5(2) .
C1A C2A C3A C23A 176.50(15) .
C2A C3A C4A C5A 1.2(2) .
C23A C3A C4A C5A -177.71(16) .
C3A C4A C5A C6A 0.7(3) .
C4A C5A C6A C1A -1.4(2) .
C4A C5A C6A C7A 173.85(17) .
C2A C1A C6A C5A 0.2(2) .
C13A C1A C6A C5A 178.46(14) .
C2A C1A C6A C7A -176.12(15) .
C13A C1A C6A C7A 2.16(18) .
C5A C6A C7A C8A -1.0(3) .
C1A C6A C7A C8A 174.67(17) .
C5A C6A C7A C12A -176.22(17) .
C1A C6A C7A C12A -0.56(18) .
C12A C7A C8A C9A 0.7(2) .
C6A C7A C8A C9A -174.14(17) .
C7A C8A C9A C10A -0.4(3) .
C8A C9A C10A C11A -0.3(3) .
C8A C9A C10A C27A 176.48(16) .
C9A C10A C11A C12A 0.7(2) .
C27A C10A C11A C12A -175.96(15) .
C10A C11A C12A C7A -0.4(2) .
C10A C11A C12A C13A 175.89(15) .
C8A C7A C12A C11A -0.3(2) .
C6A C7A C12A C11A 175.62(14) .
C8A C7A C12A C13A -177.17(14) .
C6A C7A C12A C13A -1.27(18) .
C2A C1A C13A O1A -65.8(2) .
C6A C1A C13A O1A 116.09(15) .
C2A C1A C13A C12A 175.40(16) .
C6A C1A C13A C12A -2.74(17) .
C2A C1A C13A C14A 55.2(2) .
C6A C1A C13A C14A -122.95(15) .
C11A C12A C13A O1A 67.3(2) .
C7A C12A C13A O1A -116.09(15) .
C11A C12A C13A C1A -174.26(16) .
C7A C12A C13A C1A 2.39(17) .
C11A C12A C13A C14A -52.6(2) .
C7A C12A C13A C14A 124.07(15) .
O1A C13A C14A C15A -1.1(2) .
C1A C13A C14A C15A -124.36(16) .
C12A C13A C14A C15A 121.53(16) .
O1A C13A C14A C19A -178.73(14) .
C1A C13A C14A C19A 58.0(2) .
C12A C13A C14A C19A -56.1(2) .
C19A C14A C15A C16A 0.8(3) .
C13A C14A C15A C16A -176.92(16) .
C14A C15A C16A C17A 0.8(3) .
C15A C16A C17A C18A -1.5(3) .
C16A C17A C18A C19A 0.7(3) .
C17A C18A C19A C14A 0.9(3) .
C17A C18A C19A C20A -178.61(17) .
C15A C14A C19A C18A -1.6(2) .
C13A C14A C19A C18A 176.03(16) .
C15A C14A C19A C20A 177.84(16) .
C13A C14A C19A C20A -4.5(2) .
C18A C19A C20A C21A -84.6(2) .
C14A C19A C20A C21A 95.9(2) .
C18A C19A C20A C22A 91.5(2) .
C14A C19A C20A C22A -87.9(2) .
C22A C20A C21A C22A 1.2(3) 2_575
C19A C20A C21A C22A 177.35(15) 2_575
C21A C20A C22A C21A -1.2(3) 2_575
C19A C20A C22A C21A -177.36(15) 2_575
C4A C3A C23A C26A 5.4(2) .
C2A C3A C23A C26A -173.55(16) .
C4A C3A C23A C25A 125.39(17) .
C2A C3A C23A C25A -53.5(2) .
C4A C3A C23A C24A -115.21(17) .
C2A C3A C23A C24A 65.85(19) .
C11A C10A C27A C28A -2.9(2) .
C9A C10A C27A C28A -179.48(15) .
C11A C10A C27A C30A 116.75(18) .
C9A C10A C27A C30A -59.9(2) .
C11A C10A C27A C29A -123.59(17) .
C9A C10A C27A C29A 59.8(2) .
